data_2010389
loop_
_publ_author_name
'Lukens, Wayne'

_publ_section_title
;
 Chlorotris(trimethylsilylcyclopentadienyl)zirconium
;
_journal_issue 1
_journal_name_full 'Acta Crystallographica Section C'
_journal_page_first 10
_journal_page_last 12
_journal_paper_doi 10.1107/S0108270194007547
_journal_volume 51
_journal_year 1995
_chemical_formula_sum 'C24 H39 Cl Si3 Zr'
_chemical_formula_weight 538.51
_space_group_IT_number 61
_symmetry_cell_setting orthorhombic
_symmetry_space_group_name_Hall '-P 2ac 2ab'
_symmetry_space_group_name_H-M 'P b c a'
_atom_type_scat_source IntTabIV
_cell_angle_alpha 90.
_cell_angle_beta 90.
_cell_angle_gamma 90.
_cell_formula_units_Z 8
_cell_length_a 11.979(2)
_cell_length_b 12.773(2)
_cell_length_c 37.264(6)
_cell_measurement_reflns_used 24
_cell_measurement_temperature 173
_cell_measurement_theta_max 13
_cell_measurement_theta_min 11
_cell_volume 5701.7(16)
_diffrn_measurement_device 'Enraf-Nonius CAD-4'
_diffrn_measurement_method \w/2\q
_diffrn_radiation_type MoK\a
_diffrn_radiation_wavelength 0.71073
_diffrn_reflns_limit_h_max 12
_diffrn_reflns_limit_h_min 0
_diffrn_reflns_limit_k_max 13
_diffrn_reflns_limit_k_min 0
_diffrn_reflns_limit_l_max 40
_diffrn_reflns_limit_l_min 0
_diffrn_reflns_number 4201
_diffrn_reflns_theta_max 22.5
_diffrn_standards_decay_% '10.3% (linear decay)'
_diffrn_standards_interval_time 60
_diffrn_standards_number 3
_exptl_absorpt_coefficient_mu 0.61
_exptl_absorpt_correction_T_max 0.997
_exptl_absorpt_correction_T_min 0.775
_exptl_absorpt_correction_type empirical
_exptl_crystal_colour orange
_exptl_crystal_density_diffrn 1.255
_exptl_crystal_description needles
_exptl_crystal_size_max 0.45
_exptl_crystal_size_mid 0.40
_exptl_crystal_size_min 0.40
_refine_diff_density_max 1.81
_refine_diff_density_min -0.39
_refine_ls_extinction_coef 5.1E-8
_refine_ls_extinction_method 'secondary (Stout & Jensen, 1968)'
_refine_ls_goodness_of_fit_obs 1.999
_refine_ls_hydrogen_treatment noref
_refine_ls_number_parameters 290
_refine_ls_number_reflns 2873
_refine_ls_R_factor_obs 0.0467
_refine_ls_shift/esd_max <0.01
_refine_ls_structure_factor_coef F
_refine_ls_weighting_details 'w = 1/\s^2^(F~o~)'
_refine_ls_weighting_scheme calc
_refine_ls_wR_factor_obs 0.0585
_reflns_number_observed 2873
_reflns_number_total 3699
_reflns_observed_criterion F^2^>3\s(F^2^)
_cod_data_source_file mu1105.cif
_cod_data_source_block mu1105a
_cod_depositor_comments
;
 Marking atoms 'C22', 'C23', 'C24', 'H22A', 'H22B', 'H22C', 'H23A', ''H23B',
 'H23C', 'H24A', 'H24B', 'H24C' and 'C22'', 'C23'', 'C24'', 'H22A'', 'H22B'',
 'H22C'', 'H23A'', ''H23B'', 'H23C'', 'H24A'', 'H24B'', 'H24C'' as belonging
 to disorder groups '1' and '2' respectively with the occupancy of 0.5 after
 consulting the original publication.

 Antanas Vaitkus,
 2017-09-05

The following automatic conversions were performed:

'_refine_ls_weighting_scheme' value '1/\s^2^(F~o~)' was changed to
'calc'. New tag '_refine_ls_weighting_details' was created. The value
of the new tag was set to 'w = 1/\s^2^(F~o~)'.

Automatic conversion script
Id: cif_fix_values 3143 2015-03-26 13:38:13Z robertas 
;
_cod_original_cell_volume 5702(2)
_cod_database_code 2010389

loop_
_symmetry_equiv_pos_as_xyz
x,y,z
1/2+x,y,1/2-z
x,1/2-y,1/2+z
1/2-x,1/2+y,z
-x,-y,-z
1/2-x,-y,1/2+z
-x,1/2+y,1/2-z
1/2+x,1/2-y,-z

loop_
_atom_site_label
_atom_site_fract_x
_atom_site_fract_y
_atom_site_fract_z
_atom_site_occupancy
_atom_site_disorder_group
Zr .052160(10) .915990(10) .112250(10) 1 .
Cl -.05030(10) 1.04550(10) .077070(10) 1 .
Si1 .27350(10) .95520(10) .030560(10) 1 .
Si2 -.2734(4) .88640(10) .125350(10) 1 .
Si3 .34320(10) 1.0357(2) .226740(10) 1 .
C1 .1803(4) .8687(4) .05860(10) 1 .
C2 .2135(4) .8091(4) .08900(10) 1 .
C3 .1282(5) .7392(4) .0986(2) 1 .
C4 .0386(4) .7551(4) .0747(2) 1 .
C5 .0716(4) .8330(5) .05020(10) 1 .
C6 -.1292(4) .8857(4) .14580(10) 1 .
C7 -.0604(4) .7978(4) .15160(10) 1 .
C8 .0335(5) .8270(5) .17170(10) 1 .
C9 .0269(5) .9347(5) .17850(10) 1 .
C10 -.0729(4) .9717(4) .16280(10) 1 .
C11 .2714(4) 1.0616(4) .18330(10) 1 .
C12 .1888(5) 1.1419(4) .1765(2) 1 .
C13 .1465(5) 1.1297(4) .14220(10) 1 .
C14 .1975(4) 1.0385(4) .12600(10) 1 .
C15 .2770(4) 1.0021(5) .15240(10) 1 .
C16 .2944(5) .8883(5) -.0130(2) 1 .
C17 .2107(6) 1.0863(5) .0226(2) 1 .
C18 .4110(5) .9657(5) .0539(2) 1 .
C19 -.3281(5) 1.0219(5) .1257(2) 1 .
C20 -.3597(6) .7999(6) .1547(2) 1 .
C21 -.2728(5) .8313(5) .0792(2) 1 .
C22 .2980(10) .9140(10) .2453(4) 0.5 1
C22' .4250(10) 1.1400(10) .2437(4) 0.5 2
C23 .310(2) 1.1470(10) .2574(4) 0.5 1
C23' .433(2) .9150(10) .2218(5) 0.5 2
C24 .5000(10) 1.037(3) .2175(5) 0.5 1
C24' .230(2) .998(3) .2621(5) 0.5 2
H2 .282990(10) .815730(10) .101100(10) 1 .
H3 .130490(10) .689930(10) .117670(10) 1 .
H4 -.031210(10) .719870(10) .075090(10) 1 .
H5 .027430(10) .858010(10) .030870(10) 1 .
H7 -.075510(10) .728970(10) .143230(10) 1 .
H8 .091660(10) .781560(10) .179320(10) 1 .
H9 .079770(10) .975370(10) .191410(10) 1 .
H10 -.098610(10) 1.042040(10) .163340(10) 1 .
H12 .166990(10) 1.194680(10) .193000(10) 1 .
H13 .092880(10) 1.173910(10) .131110(10) 1 .
H14 .182130(10) 1.009130(10) .103110(10) 1 .
H15 .326390(10) .944790(10) .148950(10) 1 .
H16A .326490(10) .821310(10) -.009040(10) 1 .
H16B .224470(10) .880430(10) -.024750(10) 1 .
H16C .324890(10) .928880(10) -.027640(10) 1 .
H17A .141030(10) 1.078340(10) .010730(10) 1 .
H17B .199530(10) 1.120670(10) .044930(10) 1 .
H17C .259440(10) 1.126900(10) .008080(10) 1 .
H18A .401290(10) .999910(10) .076290(10) 1 .
H18B .440490(10) .897530(10) .057760(10) 1 .
H18C .461330(10) 1.004830(10) .039440(10) 1 .
H19A -.283170(10) 1.064640(10) .110600(10) 1 .
H19B -.402760(10) 1.022030(10) .117070(10) 1 .
H19C -.326450(10) 1.048540(10) .149450(10) 1 .
H20A -.360540(10) .827150(10) .178420(10) 1 .
H20B -.433840(10) .797010(10) .145690(10) 1 .
H20C -.328730(10) .731390(10) .154940(10) 1 .
H21A -.244430(10) .762320(10) .079700(10) 1 .
H21B -.346770(10) .831160(10) .070010(10) 1 .
H21C -.226880(10) .873860(10) .064220(10) 1 .
H22A .316270(10) .858570(10) .229120(10) 0.5 1
H22B .335250(10) .902070(10) .267510(10) 0.5 1
H22C .220040(10) .915360(10) .249050(10) 0.5 1
H23A .232550(10) 1.147980(10) .262370(10) 0.5 1
H23B .350670(10) 1.139320(10) .279170(10) 0.5 1
H23C .331020(10) 1.211250(10) .246220(10) 0.5 1
H24A .520250(10) 1.103230(10) .207710(10) 0.5 1
H24B .539190(10) 1.026110(10) .239290(10) 0.5 1
H24C .517810(10) .983420(10) .200920(10) 0.5 1
H22'A .380010(10) 1.200380(10) .246160(10) 0.5 2
H22'B .454620(10) 1.120600(10) .266410(10) 0.5 2
H22'C .484600(10) 1.153720(10) .227530(10) 0.5 2
H23'A .490260(10) .928420(10) .204820(10) 0.5 2
H23'B .465410(10) .898430(10) .244360(10) 0.5 2
H23'C .388250(10) .858410(10) .213870(10) 0.5 2
H24'A .186170(10) .941970(10) .253060(10) 0.5 2
H24'B .265820(10) .976490(10) .283680(10) 0.5 2
H24'C .183990(10) 1.056650(10) .266760(10) 0.5 2

loop_
_geom_angle_atom_site_label_1
_geom_angle_atom_site_label_2
_geom_angle_atom_site_label_3
_geom_angle
_geom_angle_publ_flag
Cp1 Zr Cp2 127.8 yes
Cl Zr C14 92.10(10) yes

loop_
_geom_bond_atom_site_label_1
_geom_bond_atom_site_label_2
_geom_bond_site_symmetry_1
_geom_bond_site_symmetry_2
_geom_bond_distance
_geom_bond_publ_flag
Zr Cl . . 2.4420(10) yes
Zr Cp1 . . 2.227 yes
Zr C1 . . 2.591(5) yes
Zr C2 . . 2.519(5) yes
Zr C3 . . 2.488(6) yes
Zr C4 . . 2.491(6) yes
Zr C5 . . 2.553(5) yes
C11 C12 . . 1.447(8) yes
C12 C13 . . 1.383(8) yes
C14 C15 . . 1.446(8) yes
Zr C14 . . 2.396(5) yes
Zr Cp2 . . 2.200 yes
Zr C6 . . 2.536(5) yes
Zr C7 . . 2.501(5) yes
Zr C8 . . 2.500(5) yes
Zr C9 . . 2.500(5) yes
Zr C10 . . 2.509(5) yes
C11 C15 . . 1.381(8) yes
C13 C14 . . 1.447(8) yes
Cp Zr . . 2.52(3) no
Si1 C1 . . 1.888(6) no
Si1 C16 . . 1.852(6) no
Si1 C17 . . 1.859(7) no
Si1 C18 . . 1.867(7) no
Si2 C6 . . 1.887(5) no
Si2 C19 . . 1.851(7) no
Si2 C20 . . 1.868(7) no
Si2 C21 . . 1.856(7) no
Si3 C11 . . 1.863(6) no
Si3 C22 . . 1.79(2) no
Si3 C22 . . 1.77(2) no
Si3 C23 . . 1.87(2) no
Si3 C23 . . 1.88(2) no
Si3 C24 . . 1.91(2) no
Si3 C24 . . 1.95(2) no
C1 C2 . . 1.421(8) no
C1 C5 . . 1.414(7) no
C2 C3 . . 1.403(8) no
C3 C4 . . 1.409(8) no
C4 C5 . . 1.407(8) no
C6 C7 . . 1.410(8) no
C6 C10 . . 1.436(8) no
C7 C8 . . 1.401(8) no
C8 C9 . . 1.402(9) no
C9 C10 . . 1.413(8) no
C22 C23 . . 1.83(4) no
C22 C24 . . 1.49(4) no
C22 C23 . . 1.47(3) no
C22 C24 . . 1.86(4) no
C23 C24 . . 1.76(4) no

loop_
_geom_contact_atom_site_label_1
_geom_contact_atom_site_label_2
_geom_contact_distance
_geom_contact_publ_flag
Zr C15 3.271(5) no
Si1 C2 2.958(6) no
Si1 C5 2.971(6) no
Si2 C7 2.957(6) no
Si2 C10 2.983(6) no
Si3 C12 2.961(6) no
Si3 C15 2.914(6) no
Cl C5 3.241(6) no
Cl C6 3.408(5) no
C1 C10 3.341(6) no
Cl C14 3.484(5) no
C1 C3 2.311(8) no
C1 C4 2.311(8) no
C1 C14 3.324(8) no
C1 C16 3.011(8) no
C1 C17 3.109(8) no
C1 C18 3.034(8) no
C2 C4 2.269(8) no
C2 C5 2.252(8) no
C2 C14 3.243(8) no
C2 C15 3.496(8) no
C2 C18 3.364(9) no
C3 C5 2.268(8) no
C3 C7 3.094(8) no
C3 C8 3.157(8) no
C4 C7 3.149(8) no
C6 C8 2.301(8) no
C6 C9 2.319(8) no
C6 C19 3.044(8) no
C6 C20 2.990(8) no
C6 C21 3.097(8) no
C7 C9 2.271(8) no
C7 C10 2.265(8) no
C8 C10 2.270(8) no
C9 C11 3.353(8) no
C9 C12 3.282(8) no
C9 C13 3.177(8) no
C9 C14 3.125(8) no
C9 C15 3.266(8) no
C10 C13 3.402(7) no
C10 C19 3.416(8) no
C11 C13 2.310(8) no
C11 C14 2.329(8) no
C11 C22 3.00(2) no
C11 C22 3.07(2) no
C11 C23 3.01(2) no
C11 C23 3.05(2) no
C11 C24 3.03(2) no
C11 C24 3.09(2) no
C12 C14 2.300(8) no
C12 C15 2.260(8) no
C12 C23 3.35(2) no
C13 C15 2.290(8) no
C15 C23 3.38(2) no
C16 C17 3.027(9) no
C16 C18 3.024(9) no
C17 C18 3.080(10) no
C19 C20 3.060(10) no
C19 C21 3.055(9) no
C20 C21 3.030(10) no
C22 C22 3.26(2) no
C22 C23 3.02(2) no
C22 C24 3.06(3) no
C22 C23 2.98(2) no
C22 C24 3.03(3) no
C23 C24 3.05(4) no
C23 C24 2.14(4) no
C23 C24 3.04(4) no
